data_1534634
loop_
_publ_author_name
'Arakcheeva, A.V.'
'Lubman, G.U.'
'Shlyapkina, L.V.'
'Leonyuk, L.I.'

_publ_section_title
;
 Commensurate variant of the A14Cu24O41-type structure of a new (Nd, Y,
 Sr, Ca)14 (Cu, Ca, Sr)24 O41 compound.
;
_journal_name_full Kristallografiya
_journal_page_first 43
_journal_page_last 50
_journal_volume 41
_journal_year 1996
_chemical_formula_sum 'Ca6.925 Cu23.15 Nd3.66 O41 Sr2.925 Y1.34'
_chemical_name_systematic
;
(Nd3.66 Y1.34 Ca6.5 Sr2.5) (Cu23.15 Ca0.425 Sr0.425) O41
;
_space_group_IT_number 67
_symmetry_space_group_name_Hall '-C 2a 2 (z,x,y)'
_symmetry_space_group_name_H-M 'C m m a (c,a,b)'
_cell_angle_alpha 90
_cell_angle_beta 90
_cell_angle_gamma 90
_cell_formula_units_Z 4
_cell_length_a 12.515
_cell_length_b 11.294
_cell_length_c 27.544
_cell_volume 3893.190
_citation_journal_id_ASTM KRISAJ
_cod_data_source_file Arakcheeva_KRISAJ_1996_1530.cif
_cod_data_source_block Ca6.925Cu23.15Nd3.66O41Sr2.925Y1.34
_cod_original_cell_volume 3893.19
_cod_original_sg_symbol_H-M 'A b m m'
_cod_database_code 1534634

loop_
_symmetry_equiv_pos_as_xyz
x,y,z
x,-y+1/2,-z
-x,y,-z
-x,-y+1/2,z
-x,-y,-z
-x,y-1/2,z
x,-y,z
x,y-1/2,-z
x,y+1/2,z+1/2
x,-y+1,-z+1/2
-x,y+1/2,-z+1/2
-x,-y+1,z+1/2
-x,-y+1/2,-z+1/2
-x,y,z+1/2
x,-y+1/2,z+1/2
x,y,-z+1/2

loop_
_atom_site_label
_atom_site_type_symbol
_atom_site_fract_x
_atom_site_fract_y
_atom_site_fract_z
_atom_site_occupancy
_atom_site_U_iso_or_equiv
O7 O-2 0.248 0.25 0.288 0.5 0.0
Sr2 Sr+2 0.1173 0.25 0.3637 0.125 0.0
O11 O-2 0 0.12 0.25 1 0.0
Nd5 Nd+3 0.3844 0.25 0.3542 0.235 0.0
O12 O-2 0.465 0.123 0 0.5 0.0
Sr6 Sr+2 0.382 0.25 0.5 0.08 0.0
Ca8 Ca+2 0.5 0 0.25 0.425 0.0
Cu1 Cu+2 0.2427 0.0878 0 0.5 0.0
O14 O-2 0.516 0.12 0.1931 1 0.0
O10 O-2 0.044 0.112 0.158 1 0.0
Ca4 Ca+2 0.3845 0.25 0.0652 0.29 0.0
Ca7 Ca+2 0.382 0.25 0.5 0.42 0.0
O2 O-2 0.251 0.084 0.213 1 0.0
Y2 Y+3 0.3845 0.25 0.0652 0.06 0.0
Cu3 Cu+2 0.2414 0.0843 0.2872 1 0.0
O6 O-2 0.277 0.25 0.144 0.5 0.0
Sr4 Sr+2 0.3865 0.25 0.2292 0.075 0.0
Cu6 Cu+2 0 0 0.1119 1 0.0
Nd3 Nd+3 0.1155 0.25 0.5 0.14 0.0
Ca3 Ca+2 0.1155 0.25 0.5 0.23 0.0
Ca2 Ca+2 0.1173 0.25 0.3637 0.14 0.0
Cu4 Cu+2 0.2601 0.0818 0.4264 1 0.0
Cu8 Cu+2 0.5 0 0.0514 1 0.0
O1 O-2 0.244 0.083 0.071 1 0.0
Cu5 Cu+2 0 0 0 0.575 0.0
Cu9 Cu+2 0.5 0 0.1515 1 0.0
Nd1 Nd+3 0.1159 0.25 0.2109 0.225 0.0
Nd4 Nd+3 0.3845 0.25 0.0652 0.15 0.0
Sr7 Sr+2 0 0 0 0.425 0.0
Cu7 Cu+2 0 0 0.1941 1 0.0
O5 O-2 0.236 0.25 0 0.5 0.0
O13 O-2 0.515 0.118 0.1 1 0.0
Cu2 Cu+2 0.2445 0.0822 0.1411 1 0.0
Nd2 Nd+3 0.1173 0.25 0.3637 0.235 0.0
Y1 Y+3 0.1159 0.25 0.2109 0.275 0.0
Ca6 Ca+2 0.3844 0.25 0.3542 0.14 0.0
Ca5 Ca+2 0.3865 0.25 0.2292 0.425 0.0
Sr3 Sr+2 0.1155 0.25 0.5 0.13 0.0
Ca1 Ca+2 0.1176 0.25 0.0781 0.305 0.0
Cu10 Cu+2 0.5 0 0.25 0.575 0.0
O8 O-2 0.253 0.25 0.431 0.5 0.0
O3 O-2 0.259 0.09 0.357 1 0.0
Sr1 Sr+2 0.1176 0.25 0.0781 0.195 0.0
O9 O-2 -0.024 0.122 0.0621 1 0.0
Sr5 Sr+2 0.3844 0.25 0.3542 0.125 0.0
O4 O-2 0.23 0.08 0.5 0.5 0.0
